data_7241526
loop_
_publ_author_name
'Jing, Chang-Qing'
'Li, Jing-Zhao'
'Xu, Te'
'Jiang, Kuan'
'Zhao, Xue-Jie'
'Wu, Yu-Fang'
'Xue, Nian-Ting'
'Jing, Zhi-Hong'
'Lei, Xiao-Wu'

_publ_section_title
;
 Organic cations directed 1D [Pb3Br10]4&#x2212; chains: syntheses, crystal
 structures, and photoluminescence properties
;
_journal_issue 2
_journal_name_full CrystEngComm
_journal_page_first 292
_journal_page_last 298
_journal_paper_doi 10.1039/D0CE01457E
_journal_volume 23
_journal_year 2021
_chemical_formula_moiety 'Br10 Pb3, 2(C6 H18 N2)'
_chemical_formula_sum 'C12 H36 Br10 N4 Pb3'
_chemical_formula_weight 1657.13
_space_group_crystal_system monoclinic
_space_group_IT_number 14
_space_group_name_Hall '-P 2yn'
_space_group_name_H-M_alt 'P 1 21/n 1'
_symmetry_Int_Tables_number 14
_audit_creation_date 2019-12-30
_audit_creation_method
;
Olex2 1.2
(compiled 2015.01.26 svn.r3150 for OlexSys, GUI svn.r4998)
;
_audit_update_record
;
2020-08-08 deposited with the CCDC.	2020-11-05 downloaded from the CCDC.
;
_cell_angle_alpha 90
_cell_angle_beta 116.7445(8)
_cell_angle_gamma 90
_cell_formula_units_Z 2
_cell_length_a 11.3799(8)
_cell_length_b 14.9895(11)
_cell_length_c 11.4899(8)
_cell_measurement_reflns_used 5573
_cell_measurement_temperature 296(2)
_cell_measurement_theta_max 27.40
_cell_measurement_theta_min 2.41
_cell_volume 1750.3(2)
_computing_molecular_graphics 'Olex2 (Dolomanov et al., 2009)'
_computing_publication_material 'Olex2 (Dolomanov et al., 2009)'
_computing_structure_refinement 'olex2.refine (Bourhis et al., 2015)'
_diffrn_ambient_temperature 296.15
_diffrn_measured_fraction_theta_full 0.9423
_diffrn_measured_fraction_theta_max 0.9382
_diffrn_measurement_device_type 'Bruker APEX-II CCD'
_diffrn_measurement_method '\f and \w scans'
_diffrn_radiation_type 'Mo K\a'
_diffrn_radiation_wavelength 0.71073
_diffrn_reflns_av_R_equivalents 0.0691
_diffrn_reflns_av_unetI/netI 0.0756
_diffrn_reflns_limit_h_max 15
_diffrn_reflns_limit_h_min -15
_diffrn_reflns_limit_k_max 19
_diffrn_reflns_limit_k_min -19
_diffrn_reflns_limit_l_max 15
_diffrn_reflns_limit_l_min -15
_diffrn_reflns_number 20582
_diffrn_reflns_theta_full 25.242
_diffrn_reflns_theta_max 28.87
_diffrn_reflns_theta_min 2.09
_diffrn_standards_number 0
_exptl_absorpt_coefficient_mu 25.820
_exptl_absorpt_correction_type none
_exptl_crystal_colour 'light colourless'
_exptl_crystal_colour_modifier light
_exptl_crystal_colour_primary colourless
_exptl_crystal_density_diffrn 3.1441
_exptl_crystal_description prism
_exptl_crystal_F_000 1456
_exptl_crystal_size_max 0.12
_exptl_crystal_size_mid 0.11
_exptl_crystal_size_min 0.1
_refine_diff_density_max 3.8100
_refine_diff_density_min -2.5603
_refine_diff_density_rms 0.5293
_refine_ls_d_res_high 0.7359
_refine_ls_d_res_low 9.7360
_refine_ls_extinction_expression Fc^*^=kFc[1+0.001xFc^2^\l^3^/sin(2\q)]^-1/4^
_refine_ls_goodness_of_fit_ref 0.9785
_refine_ls_hydrogen_treatment constr
_refine_ls_matrix_type full
_refine_ls_number_constraints 26
_refine_ls_number_parameters 137
_refine_ls_number_reflns 4330
_refine_ls_number_restraints 0
_refine_ls_restrained_S_all 0.9785
_refine_ls_R_factor_all 0.0726
_refine_ls_R_factor_gt 0.0511
_refine_ls_shift/su_max 0.0001
_refine_ls_shift/su_mean 0.0000
_refine_ls_structure_factor_coef Fsqd
_refine_ls_weighting_details 'w=1/[\s^2^(Fo^2^)+(0.1089P)^2^] where P=(Fo^2^+2Fc^2^)/3'
_refine_ls_weighting_scheme calc
_refine_ls_wR_factor_gt 0.1486
_refine_ls_wR_factor_ref 0.1679
_reflns_Friedel_coverage 0.0
_reflns_limit_h_max 7
_reflns_limit_h_min -15
_reflns_limit_k_max 19
_reflns_limit_k_min 0
_reflns_limit_l_max 15
_reflns_limit_l_min -7
_reflns_number_gt 3224
_reflns_number_total 4330
_reflns_threshold_expression I>=2u(I)
_cod_data_source_file d0ce01457e2.cif
_cod_data_source_block Com-3
_cod_depositor_comments 'Adding full bibliography for 7241525--7241527.cif.'
_cod_original_sg_symbol_Hall '-P 2ybc (x-z,y,z)'
_cod_database_code 7241526
_olex2_refinement_description
;
1. Fixed Uiso
 At 1.2 times of:
  All C(H,H) groups, All N(H) groups
 At 1.5 times of:
  All C(H,H,H) groups
2.a Ternary CH refined with riding coordinates:
 N1(H1), N2(H2)
2.b Secondary CH2 refined with riding coordinates:
 C1(H1a,H1b), C6(H6a,H6b)
2.c Idealised Me refined as rotating group:
 C5(H5a,H5b,H5c), C4(H4a,H4b,H4c), C3(H3a,H3b,H3c), C8(H8a,H8b,H8c)
;
_olex2_submission_special_instructions 'No special instructions were received'

loop_
_space_group_symop_id
_space_group_symop_operation_xyz
1 x,y,z
2 -x+1/2,y+1/2,-z+1/2
3 -x,-y,-z
4 x-1/2,-y-1/2,z-1/2

loop_
_atom_site_label
_atom_site_type_symbol
_atom_site_fract_x
_atom_site_fract_y
_atom_site_fract_z
_atom_site_U_iso_or_equiv
_atom_site_adp_type
_atom_site_occupancy
_atom_site_site_symmetry_order
_atom_site_refinement_flags_posn
_atom_site_refinement_flags_adp
_atom_site_refinement_flags_occupancy
Pb1 Pb 0.0 0.0 0.0 0.03308(19) Uani 1.000000 2 S T P
Pb2 Pb 0.07451(4) -0.00781(2) 0.36129(4) 0.03296(17) Uani 1.000000 1 . . .
Br5 Br 0.09440(11) 0.14068(6) 0.55817(11) 0.0378(3) Uani 1.000000 1 . . .
Br4 Br 0.19545(11) 0.10381(8) 0.23225(11) 0.0431(3) Uani 1.000000 1 . . .
Br3 Br -0.19163(11) 0.05542(8) 0.10496(12) 0.0446(3) Uani 1.000000 1 . . .
Br2 Br -0.07252(11) 0.15463(7) -0.19227(11) 0.0390(3) Uani 1.000000 1 . . .
Br1 Br 0.32537(12) -0.05529(7) 0.56652(12) 0.0485(4) Uani 1.000000 1 . . .
N1 N 0.4540(8) 0.1455(5) 0.6720(8) 0.0306(18) Uani 1.000000 1 . . .
C1 C 0.4327(11) 0.1964(6) 0.7716(9) 0.032(2) Uani 1.000000 1 . . .
N2 N 0.4148(8) 0.1821(5) 0.9788(8) 0.0327(19) Uani 1.000000 1 . . .
C6 C 0.4387(10) 0.1334(7) 0.8796(10) 0.033(2) Uani 1.000000 1 . . .
C5 C 0.4258(13) 0.2035(8) 0.5560(11) 0.047(3) Uani 1.000000 1 . . .
C4 C 0.2719(12) 0.2069(9) 0.9306(13) 0.052(3) Uani 1.000000 1 . . .
C3 C 0.5890(15) 0.1096(11) 0.7186(15) 0.076(5) Uani 1.000000 1 . . .
C8 C 0.4599(12) 0.1293(9) 1.1024(11) 0.048(3) Uani 1.000000 1 . . .
H1 H 0.3967(8) 0.0988(5) 0.6455(8) 0.037(2) Uiso 1.000000 1 R . .
H1a H 0.4997(11) 0.2421(6) 0.8089(9) 0.038(3) Uiso 1.000000 1 R . .
H1b H 0.3475(11) 0.2256(6) 0.7310(9) 0.038(3) Uiso 1.000000 1 R . .
H2 H 0.4624(8) 0.2335(5) 0.9977(8) 0.039(2) Uiso 1.000000 1 R . .
H6a H 0.3731(10) 0.0869(7) 0.8415(10) 0.040(3) Uiso 1.000000 1 R . .
H6b H 0.5245(10) 0.1052(7) 0.9210(10) 0.040(3) Uiso 1.000000 1 R . .
H5a H 0.337(3) 0.226(5) 0.521(5) 0.070(4) Uiso 1.000000 1 GR . .
H5b H 0.486(5) 0.253(3) 0.582(2) 0.070(4) Uiso 1.000000 1 GR . .
H5c H 0.436(8) 0.1692(17) 0.490(3) 0.070(4) Uiso 1.000000 1 GR . .
H4a H 0.245(3) 0.245(5) 0.856(6) 0.077(5) Uiso 1.000000 1 GR . .
H4b H 0.2191(14) 0.1538(10) 0.906(8) 0.077(5) Uiso 1.000000 1 GR . .
H4c H 0.2607(19) 0.237(5) 0.999(3) 0.077(5) Uiso 1.000000 1 GR . .
H3a H 0.6512(17) 0.1578(14) 0.749(10) 0.115(7) Uiso 1.000000 1 GR . .
H3b H 0.607(4) 0.069(6) 0.789(7) 0.115(7) Uiso 1.000000 1 GR . .
H3c H 0.596(3) 0.079(6) 0.648(3) 0.115(7) Uiso 1.000000 1 GR . .
H8a H 0.407(6) 0.077(3) 1.086(2) 0.072(4) Uiso 1.000000 1 GR . .
H8b H 0.550(3) 0.112(5) 1.132(5) 0.072(4) Uiso 1.000000 1 GR . .
H8c H 0.451(8) 0.165(2) 1.168(3) 0.072(4) Uiso 1.000000 1 GR . .

loop_
_atom_site_aniso_label
_atom_site_aniso_U_11
_atom_site_aniso_U_22
_atom_site_aniso_U_33
_atom_site_aniso_U_12
_atom_site_aniso_U_13
_atom_site_aniso_U_23
Pb1 0.0315(3) 0.0409(3) 0.0256(3) -0.0022(2) 0.0118(2) -0.0015(2)
Pb2 0.0379(3) 0.0332(2) 0.0276(3) -0.00172(15) 0.0147(2) -0.00173(14)
Br5 0.0422(6) 0.0335(5) 0.0399(6) 0.0060(4) 0.0204(5) -0.0010(4)
Br4 0.0399(6) 0.0452(6) 0.0396(6) -0.0122(5) 0.0140(5) -0.0007(5)
Br3 0.0340(6) 0.0481(6) 0.0516(7) 0.0030(5) 0.0191(5) 0.0029(5)
Br2 0.0407(6) 0.0363(5) 0.0423(6) -0.0020(4) 0.0206(5) -0.0081(4)
Br1 0.0532(7) 0.0380(6) 0.0393(6) 0.0080(5) 0.0074(5) 0.0008(5)
N1 0.028(4) 0.033(4) 0.031(4) -0.004(3) 0.013(3) 0.002(3)
C1 0.040(5) 0.035(5) 0.027(5) -0.001(4) 0.021(4) 0.000(4)
N2 0.032(4) 0.031(4) 0.034(5) -0.002(3) 0.015(4) -0.003(3)
C6 0.029(5) 0.036(5) 0.038(6) 0.002(4) 0.019(4) 0.001(4)
C5 0.055(7) 0.050(6) 0.035(6) -0.011(6) 0.021(5) -0.004(5)
C4 0.043(7) 0.068(8) 0.050(7) 0.014(6) 0.027(6) -0.002(6)
C3 0.071(10) 0.094(12) 0.060(9) 0.032(9) 0.025(8) 0.016(9)
C8 0.050(7) 0.067(8) 0.039(6) 0.003(6) 0.030(6) 0.005(6)

loop_
_atom_type_symbol
_atom_type_scat_dispersion_real
_atom_type_scat_dispersion_imag
_atom_type_scat_Cromer_Mann_a1
_atom_type_scat_Cromer_Mann_a2
_atom_type_scat_Cromer_Mann_a3
_atom_type_scat_Cromer_Mann_a4
_atom_type_scat_Cromer_Mann_b1
_atom_type_scat_Cromer_Mann_b2
_atom_type_scat_Cromer_Mann_b3
_atom_type_scat_Cromer_Mann_b4
_atom_type_scat_Cromer_Mann_c
_atom_type_scat_source
_atom_type_scat_dispersion_source
Pb -3.20855 10.15388 31.06170 13.06370 18.44200 5.96960 0.69020 2.35760 8.61800 47.25790 13.4118003845 'International Tables Volume C Table 6.1.1.4 (pp. 500-502)' 'Henke, Gullikson and Davis, At. Data and Nucl. Data Tables, 1993, 54, 2'
H 0.00000 0.00000 0.49300 0.32291 0.14019 0.04081 10.51090 26.12570 3.14236 57.79970 0.0030380000826 'International Tables Volume C Table 6.1.1.4 (pp. 500-502)' 'Henke, Gullikson and Davis, At. Data and Nucl. Data Tables, 1993, 54, 2'
C 0.00347 0.00161 2.31000 1.02000 1.58860 0.86500 20.84390 10.20750 0.56870 51.65120 0.215599998832 'International Tables Volume C Table 6.1.1.4 (pp. 500-502)' 'Henke, Gullikson and Davis, At. Data and Nucl. Data Tables, 1993, 54, 2'
Br -0.28346 2.55990 17.17890 5.23580 5.63770 3.98510 2.17230 16.57960 0.26090 41.43280 2.95569992065 'International Tables Volume C Table 6.1.1.4 (pp. 500-502)' 'Henke, Gullikson and Davis, At. Data and Nucl. Data Tables, 1993, 54, 2'
N 0.00653 0.00323 12.21260 3.13220 2.01250 1.16630 0.00570 9.89330 28.99750 0.58260 -11.5290002823 'International Tables Volume C Table 6.1.1.4 (pp. 500-502)' 'Henke, Gullikson and Davis, At. Data and Nucl. Data Tables, 1993, 54, 2'

loop_
_geom_angle_atom_site_label_1
_geom_angle_atom_site_label_2
_geom_angle_atom_site_label_3
_geom_angle
_geom_angle_site_symmetry_1
_geom_angle_site_symmetry_3
_geom_angle_publ_flag
Br4 Pb1 Br4 180.0 3 . ?
Br3 Pb1 Br4 96.69(3) . 3 ?
Br3 Pb1 Br4 96.69(3) 3 . ?
Br3 Pb1 Br4 83.31(3) . . ?
Br3 Pb1 Br4 83.31(3) 3 3 ?
Br3 Pb1 Br3 180.0 3 . ?
Br2 Pb1 Br4 84.26(3) 3 . ?
Br2 Pb1 Br4 95.74(3) 3 3 ?
Br2 Pb1 Br4 95.74(3) . . ?
Br2 Pb1 Br4 84.26(3) . 3 ?
Br2 Pb1 Br3 94.07(3) . . ?
Br2 Pb1 Br3 94.07(3) 3 3 ?
Br2 Pb1 Br3 85.93(3) . 3 ?
Br2 Pb1 Br3 85.93(3) 3 . ?
Br2 Pb1 Br2 180.0 3 . ?
Br4 Pb2 Br5 93.55(3) . . ?
Br2 Pb2 Br5 175.61(3) 3 . ?
Br2 Pb2 Br4 87.66(3) 3 . ?
Br1 Pb2 Br5 81.91(3) . . ?
Br1 Pb2 Br4 92.13(4) . . ?
Br1 Pb2 Br2 93.83(3) . 3 ?
Pb2 Br4 Pb1 80.08(3) . . ?
Pb2 Br2 Pb1 80.09(3) 3 . ?
C5 N1 C1 110.0(8) . . ?
C3 N1 C1 114.3(10) . . ?
C3 N1 C5 107.7(10) . . ?
C6 C1 N1 110.1(8) . . ?
C4 N2 C6 112.3(8) . . ?
C8 N2 C6 111.4(8) . . ?
C8 N2 C4 109.3(9) . . ?
N2 C6 C1 111.3(8) . . ?

loop_
_geom_bond_atom_site_label_1
_geom_bond_atom_site_label_2
_geom_bond_distance
_geom_bond_site_symmetry_2
_geom_bond_publ_flag
Pb1 Br4 3.0245(11) . ?
Pb1 Br4 3.0245(11) 3 ?
Pb1 Br3 3.0443(13) . ?
Pb1 Br3 3.0443(13) 3 ?
Pb1 Br2 3.0484(12) . ?
Pb1 Br2 3.0484(12) 3 ?
Pb2 Br5 3.1084(11) . ?
Pb2 Br4 2.9544(12) . ?
Pb2 Br2 2.9284(11) 3 ?
Pb2 Br1 2.8562(12) . ?
N1 C1 1.483(13) . ?
N1 C5 1.501(14) . ?
N1 C3 1.482(16) . ?
C1 C6 1.537(14) . ?
N2 C6 1.477(13) . ?
N2 C4 1.509(14) . ?
N2 C8 1.501(14) . ?
